data_7126659
loop_
_publ_author_name
'Mandal, Debdeep'
'Stein, Felix'
'Chandra, Shubhadeep'
'Neuman, Nicol\'as I'
'Sarkar, Pallavi'
'Das, Shubhajit'
'Kundu, Abhinanda'
'Sarkar, Arighna'
'Rawat, Hemant'
'Pati, Swapan K.'
'Chandrasekhar, Vadapalli'
'Sarkar, Biprajit'
'Jana, Anukul'

_publ_section_title
;
 Trisubstituted geminal diazaalkene derived transient 1,2-carbodications.
;
_journal_issue 59
_journal_name_full 'Chemical communications (Cambridge, England)'
_journal_page_first 8233
_journal_page_last 8236
_journal_paper_doi 10.1039/d0cc02807j
_journal_volume 56
_journal_year 2020
_chemical_formula_moiety '4(C F3 O3 S), 2(C16 H29 N3)'
_chemical_formula_sum 'C36 H58 F12 N6 O12 S4'
_chemical_formula_weight 1123.12
_space_group_crystal_system triclinic
_space_group_IT_number 2
_space_group_name_Hall '-P 1'
_space_group_name_H-M_alt 'P -1'
_atom_sites_solution_hydrogens geom
_atom_sites_solution_primary dual
_audit_creation_date 2019-02-19
_audit_creation_method
;
Olex2 1.2
(compiled 2018.05.29 svn.r3508 for OlexSys, GUI svn.r5506)
;
_audit_update_record
;
2019-09-06 deposited with the CCDC.	2020-06-08 downloaded from the CCDC.
;
_cell_angle_alpha 81.547(2)
_cell_angle_beta 87.795(2)
_cell_angle_gamma 80.681(2)
_cell_formula_units_Z 2
_cell_length_a 8.2515(2)
_cell_length_b 15.1873(5)
_cell_length_c 20.3300(5)
_cell_measurement_reflns_used 17243
_cell_measurement_temperature 119.96(10)
_cell_measurement_theta_max 28.8910
_cell_measurement_theta_min 2.9290
_cell_volume 2486.50(12)
_computing_cell_refinement 'CrysAlisPro 1.171.39.29d (Rigaku OD, 2017)'
_computing_data_collection 'CrysAlisPro 1.171.39.29d (Rigaku OD, 2017)'
_computing_data_reduction 'CrysAlisPro 1.171.39.29d (Rigaku OD, 2017)'
_computing_molecular_graphics 'Olex2 (Dolomanov et al., 2009)'
_computing_publication_material 'Olex2 (Dolomanov et al., 2009)'
_computing_structure_refinement 'ShelXL (Sheldrick, 2015)'
_computing_structure_solution 'ShelXT (Sheldrick, 2015)'
_diffrn_ambient_environment N~2~
_diffrn_ambient_temperature 119.96(10)
_diffrn_detector 'CCD plate'
_diffrn_measured_fraction_theta_full 0.998
_diffrn_measured_fraction_theta_max 0.878
_diffrn_measurement_details
;
List of Runs (angles in degrees, time in seconds):

  # Type    Start    End  Width  t~exp~   \w     \q     \k     \f   Frames
#--------------------------------------------------------------------------
  1  \w    -44.00  21.00   0.50   10.42    --    7.20  19.00  90.00  130
  2  \w    -50.00 -22.00   0.50   10.42    --    7.20 -82.00-120.00   56
  3  \w     58.00  97.00   0.50   10.42    --    7.20  77.00  90.00   78
  4  \w     42.00  82.00   0.50   10.42    --    7.20  19.00  90.00   80
  5  \w      9.00  34.00   0.50   10.42    --    7.20 -82.00-120.00   50
  6  \w    -55.00  50.00   0.50   10.42    --    7.20 -82.00  60.00  210
  7  \w     52.00  95.00   0.50   10.42    --    7.20  77.00-120.00   86
  8  \w    -60.00   9.00   0.50   10.42    --   -7.60 -82.00-180.00  138
  9  \w      6.00  36.00   0.50   10.42    --   -7.60 -82.00   0.00   60
 10  \w    -87.00   0.00   0.50   10.42    --   -7.60 -57.00 -90.00  174
 11  \w     11.00  36.00   0.50   10.42    --   -7.60 -82.00  90.00   50
 12  \w    -37.00 -12.00   0.50   10.42    --   -7.60 -82.00  90.00   50
;
_diffrn_measurement_device 'four-circle diffractometer'
_diffrn_measurement_device_type 'XtaLAB AFC12 (RINC): Kappa single'
_diffrn_measurement_method '\w scans'
_diffrn_orient_matrix_type 'CrysAlisPro convention (1999,Acta A55,543-557)'
_diffrn_orient_matrix_UB_11 -0.0063707000
_diffrn_orient_matrix_UB_12 -0.0226294000
_diffrn_orient_matrix_UB_13 0.0328718000
_diffrn_orient_matrix_UB_21 0.0863808000
_diffrn_orient_matrix_UB_22 -0.0047572000
_diffrn_orient_matrix_UB_23 0.0032319000
_diffrn_orient_matrix_UB_31 -0.0093630000
_diffrn_orient_matrix_UB_32 0.0418547000
_diffrn_orient_matrix_UB_33 0.0123867000
_diffrn_radiation_monochromator graphite
_diffrn_radiation_probe x-ray
_diffrn_radiation_type MoK\a
_diffrn_radiation_wavelength 0.71073
_diffrn_reflns_av_R_equivalents 0.0287
_diffrn_reflns_av_unetI/netI 0.0313
_diffrn_reflns_Laue_measured_fraction_full 0.998
_diffrn_reflns_Laue_measured_fraction_max 0.878
_diffrn_reflns_limit_h_max 11
_diffrn_reflns_limit_h_min -10
_diffrn_reflns_limit_k_max 19
_diffrn_reflns_limit_k_min -20
_diffrn_reflns_limit_l_max 27
_diffrn_reflns_limit_l_min -26
_diffrn_reflns_number 40324
_diffrn_reflns_point_group_measured_fraction_full 0.998
_diffrn_reflns_point_group_measured_fraction_max 0.878
_diffrn_reflns_theta_full 25.242
_diffrn_reflns_theta_max 28.999
_diffrn_reflns_theta_min 2.605
_diffrn_source 'fine-focus sealed X-ray tube'
_diffrn_source_type 'Enhance (Mo) X-ray Source'
_exptl_absorpt_coefficient_mu 0.298
_exptl_absorpt_correction_T_max 1.00000
_exptl_absorpt_correction_T_min 0.87813
_exptl_absorpt_correction_type multi-scan
_exptl_absorpt_process_details
;
CrysAlisPro 1.171.39.29d (Rigaku Oxford Diffraction, 2017)
Empirical absorption correction using spherical harmonics,
 implemented in SCALE3 ABSPACK scaling algorithm.
;
_exptl_crystal_colour 'light yellow'
_exptl_crystal_colour_modifier light
_exptl_crystal_colour_primary yellow
_exptl_crystal_density_diffrn 1.500
_exptl_crystal_description block
_exptl_crystal_F_000 1168
_exptl_crystal_size_max 0.13
_exptl_crystal_size_mid 0.12
_exptl_crystal_size_min 0.11
_refine_diff_density_max 1.107
_refine_diff_density_min -0.853
_refine_diff_density_rms 0.070
_refine_ls_extinction_method none
_refine_ls_goodness_of_fit_ref 1.028
_refine_ls_hydrogen_treatment constr
_refine_ls_matrix_type full
_refine_ls_number_parameters 647
_refine_ls_number_reflns 11593
_refine_ls_number_restraints 0
_refine_ls_restrained_S_all 1.028
_refine_ls_R_factor_all 0.0682
_refine_ls_R_factor_gt 0.0540
_refine_ls_shift/su_max 0.001
_refine_ls_shift/su_mean 0.000
_refine_ls_structure_factor_coef Fsqd
_refine_ls_weighting_details 'w=1/[\s^2^(Fo^2^)+(0.0647P)^2^+3.5357P] where P=(Fo^2^+2Fc^2^)/3'
_refine_ls_weighting_scheme calc
_refine_ls_wR_factor_gt 0.1370
_refine_ls_wR_factor_ref 0.1445
_reflns_Friedel_coverage 0.000
_reflns_number_gt 9341
_reflns_number_total 11593
_reflns_threshold_expression 'I > 2\s(I)'
_cod_data_source_file d0cc02807j2.cif
_cod_data_source_block aj0722
_cod_depositor_comments 'Adding full bibliography for 7126655--7126664.cif.'
_cod_database_code 7126659
_shelx_shelxl_version_number 2017/1
_chemical_oxdiff_formula 'C H N S O F '
_shelx_space_group_comment
;
The symmetry employed for this shelxl refinement is uniquely defined
by the following loop, which should always be used as a source of
symmetry information in preference to the above space-group names.
They are only intended as comments.
;
_shelx_estimated_absorpt_t_max 0.968
_shelx_estimated_absorpt_t_min 0.962
_reflns_odcompleteness_completeness 99.79
_reflns_odcompleteness_iscentric 1
_reflns_odcompleteness_theta 26.32
_olex2_refinement_description
;
1. Fixed Uiso
 At 1.2 times of:
  All C(H) groups, All C(H,H) groups, All N(H) groups
 At 1.5 times of:
  All C(H,H,H) groups
2.a Ternary CH refined with riding coordinates:
 N6(H6), N3(H3), C26(H26), C8(H8), C25(H25), C9(H9)
2.b Secondary CH2 refined with riding coordinates:
 C11(H11a,H11b), C28(H28a,H28b)
2.c Idealised Me refined as rotating group:
 C23(H23a,H23b,H23c), C4(H4a,H4b,H4c), C15(H15a,H15b,H15c), C6(H6a,H6b,H6c),
 C16(H16a,H16b,H16c), C7(H7a,H7b,H7c), C13(H13a,H13b,H13c), C30(H30a,H30b,H30c),
  C33(H33a,H33b,H33c), C14(H14a,H14b,H14c), C21(H21a,H21b,H21c), C5(H5a,H5b,
 H5c), C22(H22a,H22b,H22c), C32(H32a,H32b,H32c), C20(H20a,H20b,H20c), C31(H31a,
 H31b,H31c)
;
_olex2_submission_special_instructions 'No special instructions were received'
_oxdiff_exptl_absorpt_empirical_details
;
Empirical correction (ABSPACK) includes:
- Absorption correction using spherical harmonics
- Frame scaling
;
_oxdiff_exptl_absorpt_empirical_full_max 1.320
_oxdiff_exptl_absorpt_empirical_full_min 0.738

loop_
_space_group_symop_operation_xyz
'x, y, z'
'-x, -y, -z'

loop_
_atom_site_label
_atom_site_type_symbol
_atom_site_fract_x
_atom_site_fract_y
_atom_site_fract_z
_atom_site_U_iso_or_equiv
_atom_site_adp_type
_atom_site_occupancy
_atom_site_site_symmetry_order
_atom_site_calc_flag
_atom_site_refinement_flags_posn
_atom_site_refinement_flags_adp
_atom_site_refinement_flags_occupancy
_atom_site_disorder_assembly
_atom_site_disorder_group
S4 S 0.15686(7) 0.14273(4) 0.37695(3) 0.02318(13) Uani 1 1 d . . . . .
S3 S 0.80687(7) 0.36657(4) 0.13450(3) 0.02304(13) Uani 1 1 d . . . . .
S2 S 0.15259(8) 0.65146(4) 0.32246(3) 0.02506(14) Uani 1 1 d . . . . .
S1 S 0.76464(8) 0.88023(4) 0.16262(3) 0.02557(14) Uani 1 1 d . . . . .
F8 F 1.04573(18) 0.29827(11) 0.21633(8) 0.0343(4) Uani 1 1 d . . . . .
F7 F 0.9071(2) 0.20099(10) 0.18949(9) 0.0384(4) Uani 1 1 d . . . . .
F9 F 0.8024(2) 0.28954(12) 0.25833(8) 0.0383(4) Uani 1 1 d . . . . .
F10 F 0.0227(2) 0.31301(11) 0.36410(9) 0.0449(4) Uani 1 1 d . . . . .
F12 F 0.1063(2) 0.25891(12) 0.46175(9) 0.0463(4) Uani 1 1 d . . . . .
F1 F 0.6823(3) 0.88503(13) 0.03882(8) 0.0497(5) Uani 1 1 d . . . . .
O11 O 0.0631(2) 0.12639(13) 0.32378(9) 0.0347(4) Uani 1 1 d . . . . .
O3 O 0.7807(2) 0.95297(13) 0.20004(9) 0.0319(4) Uani 1 1 d . . . . .
O8 O 0.6400(2) 0.34815(13) 0.13167(9) 0.0304(4) Uani 1 1 d . . . . .
O6 O 0.1295(3) 0.57821(14) 0.28750(10) 0.0383(5) Uani 1 1 d . . . . .
O7 O 0.8167(2) 0.45186(12) 0.15604(11) 0.0347(4) Uani 1 1 d . . . . .
O9 O 0.9130(2) 0.34495(15) 0.07941(9) 0.0369(5) Uani 1 1 d . . . . .
F11 F -0.1143(2) 0.22502(14) 0.42677(12) 0.0607(6) Uani 1 1 d . . . . .
O12 O 0.1729(3) 0.07326(13) 0.43289(10) 0.0430(5) Uani 1 1 d . . . . .
N5 N 0.6234(2) 0.52764(13) 0.27913(9) 0.0202(4) Uani 1 1 d . . . . .
F2 F 0.8006(3) 0.99438(16) 0.05473(9) 0.0628(6) Uani 1 1 d . . . . .
N1 N 0.2786(2) 0.99572(13) 0.21871(9) 0.0207(4) Uani 1 1 d . . . . .
N4 N 0.4600(2) 0.42905(13) 0.28151(10) 0.0206(4) Uani 1 1 d . . . . .
N2 N 0.4317(2) 1.09941(13) 0.21552(10) 0.0217(4) Uani 1 1 d . . . . .
O2 O 0.6319(3) 0.83283(16) 0.18575(10) 0.0461(6) Uani 1 1 d . . . . .
N6 N 0.2865(2) 0.57376(13) 0.16334(10) 0.0212(4) Uani 1 1 d . . . . .
H6 H 0.209244 0.572688 0.201171 0.025 Uiso 1 1 calc R . . . .
N3 N 0.6392(2) 0.95084(14) 0.32512(10) 0.0224(4) Uani 1 1 d . . . . .
H3 H 0.711155 0.955146 0.285679 0.027 Uiso 1 1 calc R . . . .
F3 F 0.5512(3) 0.99121(17) 0.08611(11) 0.0736(7) Uani 1 1 d . . . . .
O10 O 0.3078(2) 0.17637(14) 0.35653(14) 0.0497(6) Uani 1 1 d . . . . .
F6 F 0.2020(4) 0.65270(16) 0.44854(9) 0.0829(9) Uani 1 1 d . . . . .
O1 O 0.9180(3) 0.82846(16) 0.14765(11) 0.0518(6) Uani 1 1 d . . . . .
O5 O 0.3032(3) 0.68402(18) 0.30507(11) 0.0548(7) Uani 1 1 d . . . . .
C24 C 0.5116(3) 0.49992(15) 0.24480(11) 0.0192(4) Uani 1 1 d . . . . .
C27 C 0.4265(3) 0.67715(16) 0.08616(11) 0.0212(5) Uani 1 1 d . . . . .
C1 C 0.3964(3) 1.02284(15) 0.25033(11) 0.0196(4) Uani 1 1 d . . . . .
C26 C 0.4077(3) 0.63635(15) 0.15843(11) 0.0194(4) Uani 1 1 d . . . . .
H26 H 0.407057 0.675057 0.193022 0.023 Uiso 1 1 calc R . . . .
O4 O 0.0105(4) 0.7162(2) 0.32656(12) 0.0777(10) Uani 1 1 d . . . . .
C19 C 0.6428(3) 0.47337(16) 0.34027(12) 0.0234(5) Uani 1 1 d . . . . .
C8 C 0.4599(3) 0.98201(15) 0.31663(11) 0.0195(4) Uani 1 1 d . . . . .
H8 H 0.404030 1.009190 0.353905 0.023 Uiso 1 1 calc R . . . .
C2 C 0.2364(3) 1.05662(17) 0.16209(11) 0.0236(5) Uani 1 1 d . . . . .
C11 C 0.5957(3) 0.90624(15) 0.44104(11) 0.0198(4) Uani 1 1 d . . . . .
H11A H 0.509967 0.949513 0.457571 0.024 Uiso 1 1 calc R . . . .
H11B H 0.657745 0.872461 0.478683 0.024 Uiso 1 1 calc R . . . .
C25 C 0.4634(3) 0.53766(15) 0.17598(11) 0.0187(4) Uani 1 1 d . . . . .
H25 H 0.522958 0.507207 0.140893 0.022 Uiso 1 1 calc R . . . .
C37 C 0.0358(3) 0.23965(17) 0.40925(13) 0.0271(5) Uani 1 1 d . . . . .
C18 C 0.5402(3) 0.41184(16) 0.34199(12) 0.0240(5) Uani 1 1 d . . . . .
C9 C 0.5252(3) 0.88408(15) 0.33200(11) 0.0206(4) Uani 1 1 d . . . . .
H9 H 0.524940 0.845919 0.297114 0.025 Uiso 1 1 calc R . . . .
C10 C 0.5179(3) 0.84131(15) 0.40448(11) 0.0202(4) Uani 1 1 d . . . . .
C3 C 0.3322(3) 1.12158(17) 0.16017(12) 0.0247(5) Uani 1 1 d . . . . .
C28 C 0.3469(3) 0.61473(16) 0.04824(11) 0.0210(5) Uani 1 1 d . . . . .
H28A H 0.291592 0.649492 0.009298 0.025 Uiso 1 1 calc R . . . .
H28B H 0.430911 0.568976 0.033598 0.025 Uiso 1 1 calc R . . . .
C36 C 0.8956(3) 0.28458(17) 0.20339(12) 0.0245(5) Uani 1 1 d . . . . .
C29 C 0.2223(3) 0.56964(16) 0.09456(11) 0.0208(5) Uani 1 1 d . . . . .
C12 C 0.7103(3) 0.95615(16) 0.39251(11) 0.0210(5) Uani 1 1 d . . . . .
C23 C 0.3356(3) 0.38006(17) 0.26150(13) 0.0279(5) Uani 1 1 d . . . . .
H23A H 0.228278 0.413549 0.267510 0.042 Uiso 1 1 calc GR . . . .
H23B H 0.344371 0.321974 0.288319 0.042 Uiso 1 1 calc GR . . . .
H23C H 0.352447 0.372517 0.215546 0.042 Uiso 1 1 calc GR . . . .
C4 C 0.5587(3) 1.14906(17) 0.23254(13) 0.0280(5) Uani 1 1 d . . . . .
H4A H 0.544923 1.158618 0.278197 0.042 Uiso 1 1 calc GR . . . .
H4B H 0.549130 1.206212 0.204440 0.042 Uiso 1 1 calc GR . . . .
H4C H 0.665145 1.114882 0.226145 0.042 Uiso 1 1 calc GR . . . .
C15 C 0.3395(3) 0.83839(17) 0.42739(13) 0.0265(5) Uani 1 1 d . . . . .
H15A H 0.337130 0.811967 0.473248 0.040 Uiso 1 1 calc GR . . . .
H15B H 0.290432 0.802823 0.400810 0.040 Uiso 1 1 calc GR . . . .
H15C H 0.279298 0.898542 0.422476 0.040 Uiso 1 1 calc GR . . . .
C6 C 0.1099(3) 1.04517(19) 0.11541(13) 0.0315(6) Uani 1 1 d . . . . .
H6A H 0.145377 0.991397 0.095764 0.047 Uiso 1 1 calc GR . . . .
H6B H 0.094432 1.096314 0.081092 0.047 Uiso 1 1 calc GR . . . .
H6C H 0.008173 1.040411 0.139163 0.047 Uiso 1 1 calc GR . . . .
C16 C 0.6150(3) 0.74573(17) 0.41159(14) 0.0301(5) Uani 1 1 d . . . . .
H16A H 0.722746 0.747410 0.392378 0.045 Uiso 1 1 calc GR . . . .
H16B H 0.559003 0.708481 0.388999 0.045 Uiso 1 1 calc GR . . . .
H16C H 0.624090 0.721306 0.457851 0.045 Uiso 1 1 calc GR . . . .
C7 C 0.2025(3) 0.91528(18) 0.24044(13) 0.0292(5) Uani 1 1 d . . . . .
H7A H 0.262249 0.865096 0.221525 0.044 Uiso 1 1 calc GR . . . .
H7B H 0.090786 0.926065 0.225944 0.044 Uiso 1 1 calc GR . . . .
H7C H 0.204742 0.902020 0.288075 0.044 Uiso 1 1 calc GR . . . .
C13 C 0.7051(3) 1.05329(17) 0.40293(13) 0.0286(5) Uani 1 1 d . . . . .
H13A H 0.770205 1.082672 0.369007 0.043 Uiso 1 1 calc GR . . . .
H13B H 0.748291 1.055025 0.445818 0.043 Uiso 1 1 calc GR . . . .
H13C H 0.593643 1.083747 0.400552 0.043 Uiso 1 1 calc GR . . . .
C30 C 0.0480(3) 0.62290(18) 0.09167(13) 0.0283(5) Uani 1 1 d . . . . .
H30A H -0.022605 0.590876 0.121510 0.042 Uiso 1 1 calc GR . . . .
H30B H 0.007991 0.630083 0.047162 0.042 Uiso 1 1 calc GR . . . .
H30C H 0.049180 0.681141 0.104508 0.042 Uiso 1 1 calc GR . . . .
C33 C 0.6092(3) 0.67367(18) 0.06733(13) 0.0284(5) Uani 1 1 d . . . . .
H33A H 0.657179 0.710937 0.092870 0.043 Uiso 1 1 calc GR . . . .
H33B H 0.620019 0.695253 0.020812 0.043 Uiso 1 1 calc GR . . . .
H33C H 0.664606 0.612634 0.076531 0.043 Uiso 1 1 calc GR . . . .
C14 C 0.8881(3) 0.90804(19) 0.39197(14) 0.0316(6) Uani 1 1 d . . . . .
H14A H 0.890787 0.848917 0.380117 0.047 Uiso 1 1 calc GR . . . .
H14B H 0.933582 0.903038 0.435362 0.047 Uiso 1 1 calc GR . . . .
H14C H 0.951362 0.941990 0.360095 0.047 Uiso 1 1 calc GR . . . .
C35 C 0.1819(4) 0.59693(18) 0.40855(13) 0.0315(6) Uani 1 1 d . . . . .
C21 C 0.7586(4) 0.48763(18) 0.39057(13) 0.0326(6) Uani 1 1 d . . . . .
H21A H 0.867758 0.482921 0.371886 0.049 Uiso 1 1 calc GR . . . .
H21B H 0.756242 0.442718 0.428965 0.049 Uiso 1 1 calc GR . . . .
H21C H 0.726496 0.546458 0.403310 0.049 Uiso 1 1 calc GR . . . .
C5 C 0.3415(4) 1.20304(18) 0.10992(13) 0.0337(6) Uani 1 1 d . . . . .
H5A H 0.319334 1.256101 0.131325 0.051 Uiso 1 1 calc GR . . . .
H5B H 0.261805 1.206584 0.076073 0.051 Uiso 1 1 calc GR . . . .
H5C H 0.449478 1.198752 0.090076 0.051 Uiso 1 1 calc GR . . . .
C22 C 0.5073(4) 0.33810(19) 0.39517(14) 0.0361(6) Uani 1 1 d . . . . .
H22A H 0.392118 0.345779 0.406153 0.054 Uiso 1 1 calc GR . . . .
H22B H 0.568713 0.339994 0.433945 0.054 Uiso 1 1 calc GR . . . .
H22C H 0.539684 0.280988 0.379688 0.054 Uiso 1 1 calc GR . . . .
C32 C 0.3381(3) 0.77483(17) 0.07588(15) 0.0324(6) Uani 1 1 d . . . . .
H32A H 0.226117 0.776619 0.091054 0.049 Uiso 1 1 calc GR . . . .
H32B H 0.340484 0.798626 0.029478 0.049 Uiso 1 1 calc GR . . . .
H32C H 0.392163 0.810450 0.100670 0.049 Uiso 1 1 calc GR . . . .
C34 C 0.6975(3) 0.94111(19) 0.08148(13) 0.0308(6) Uani 1 1 d . . . . .
C20 C 0.7152(3) 0.60170(18) 0.25576(13) 0.0285(5) Uani 1 1 d . . . . .
H20A H 0.728229 0.607279 0.208279 0.043 Uiso 1 1 calc GR . . . .
H20B H 0.821315 0.589282 0.275904 0.043 Uiso 1 1 calc GR . . . .
H20C H 0.656011 0.656964 0.267829 0.043 Uiso 1 1 calc GR . . . .
F5 F 0.0574(5) 0.5621(3) 0.43253(12) 0.1344(17) Uani 1 1 d . . . . .
C31 C 0.2208(3) 0.47305(18) 0.08502(15) 0.0324(6) Uani 1 1 d . . . . .
H31A H 0.329328 0.439353 0.091302 0.049 Uiso 1 1 calc GR . . . .
H31B H 0.185446 0.471304 0.040856 0.049 Uiso 1 1 calc GR . . . .
H31C H 0.146582 0.447085 0.116843 0.049 Uiso 1 1 calc GR . . . .
F4 F 0.3043(6) 0.5352(3) 0.41427(13) 0.171(2) Uani 1 1 d . . . . .

loop_
_atom_site_aniso_label
_atom_site_aniso_U_11
_atom_site_aniso_U_22
_atom_site_aniso_U_33
_atom_site_aniso_U_23
_atom_site_aniso_U_13
_atom_site_aniso_U_12
S4 0.0202(3) 0.0192(3) 0.0294(3) -0.0025(2) -0.0003(2) -0.0017(2)
S3 0.0179(3) 0.0278(3) 0.0223(3) -0.0009(2) -0.0019(2) -0.0025(2)
S2 0.0295(3) 0.0278(3) 0.0196(3) -0.0094(2) 0.0026(2) -0.0048(2)
S1 0.0319(3) 0.0284(3) 0.0184(3) -0.0081(2) 0.0034(2) -0.0072(2)
F8 0.0221(7) 0.0461(9) 0.0346(9) 0.0000(7) -0.0101(6) -0.0084(6)
F7 0.0343(8) 0.0239(8) 0.0561(11) -0.0045(7) -0.0064(7) -0.0017(6)
F9 0.0327(8) 0.0551(10) 0.0244(8) 0.0009(7) 0.0028(6) -0.0056(7)
F10 0.0597(11) 0.0258(8) 0.0428(10) -0.0017(7) -0.0042(8) 0.0102(8)
F12 0.0635(12) 0.0380(9) 0.0396(10) -0.0172(8) -0.0143(8) -0.0004(8)
F1 0.0798(14) 0.0527(11) 0.0241(8) -0.0112(8) -0.0052(8) -0.0267(10)
O11 0.0443(11) 0.0332(10) 0.0263(10) -0.0059(8) -0.0040(8) -0.0031(8)
O3 0.0399(10) 0.0371(10) 0.0240(9) -0.0110(8) 0.0045(8) -0.0168(8)
O8 0.0199(8) 0.0369(10) 0.0343(10) -0.0027(8) -0.0059(7) -0.0051(7)
O6 0.0490(12) 0.0460(12) 0.0290(10) -0.0183(9) 0.0071(9) -0.0242(10)
O7 0.0267(9) 0.0273(9) 0.0502(12) -0.0048(8) 0.0016(8) -0.0055(7)
O9 0.0286(10) 0.0590(13) 0.0226(9) -0.0073(9) -0.0005(7) -0.0045(9)
F11 0.0323(9) 0.0633(13) 0.0958(17) -0.0400(12) 0.0317(10) -0.0169(9)
O12 0.0678(15) 0.0233(9) 0.0361(11) 0.0026(8) -0.0191(10) -0.0034(9)
N5 0.0197(9) 0.0236(10) 0.0168(9) -0.0013(7) -0.0014(7) -0.0035(7)
F2 0.0893(16) 0.0780(15) 0.0306(10) 0.0071(9) -0.0043(10) -0.0545(13)
N1 0.0222(9) 0.0231(10) 0.0171(9) -0.0018(7) 0.0012(7) -0.0057(8)
N4 0.0231(10) 0.0184(9) 0.0195(9) 0.0003(7) -0.0008(7) -0.0031(7)
N2 0.0258(10) 0.0202(9) 0.0194(10) -0.0015(7) 0.0017(8) -0.0058(8)
O2 0.0645(15) 0.0547(13) 0.0282(10) -0.0016(9) 0.0023(10) -0.0405(12)
N6 0.0167(9) 0.0268(10) 0.0188(9) -0.0016(8) 0.0028(7) -0.0014(8)
N3 0.0203(9) 0.0287(10) 0.0176(9) -0.0047(8) 0.0044(7) -0.0022(8)
F3 0.0700(15) 0.0925(17) 0.0414(11) -0.0061(11) -0.0043(10) 0.0351(13)
O10 0.0256(10) 0.0330(11) 0.0940(19) -0.0213(11) 0.0203(11) -0.0087(8)
F6 0.171(3) 0.0712(15) 0.0241(10) -0.0038(9) -0.0142(13) -0.0697(17)
O1 0.0565(14) 0.0559(14) 0.0371(12) -0.0160(10) -0.0001(10) 0.0175(11)
O5 0.0702(16) 0.0794(17) 0.0291(11) -0.0093(11) 0.0108(10) -0.0553(14)
C24 0.0178(10) 0.0215(11) 0.0172(10) -0.0008(8) 0.0005(8) -0.0019(8)
C27 0.0206(11) 0.0229(11) 0.0195(11) 0.0012(9) -0.0027(8) -0.0049(9)
C1 0.0214(11) 0.0200(11) 0.0176(11) -0.0025(8) 0.0034(8) -0.0050(8)
C26 0.0225(11) 0.0204(11) 0.0154(10) -0.0039(8) -0.0015(8) -0.0020(9)
O4 0.091(2) 0.088(2) 0.0358(13) -0.0243(13) -0.0081(13) 0.0574(17)
C19 0.0262(12) 0.0239(11) 0.0177(11) -0.0017(9) -0.0032(9) 0.0027(9)
C8 0.0197(10) 0.0216(11) 0.0175(11) -0.0040(8) 0.0031(8) -0.0039(8)
C2 0.0252(11) 0.0284(12) 0.0165(11) -0.0014(9) 0.0015(9) -0.0042(9)
C11 0.0210(11) 0.0238(11) 0.0156(10) -0.0053(8) 0.0012(8) -0.0043(9)
C25 0.0166(10) 0.0231(11) 0.0161(10) -0.0015(8) -0.0004(8) -0.0031(8)
C37 0.0228(12) 0.0272(12) 0.0305(13) -0.0045(10) 0.0004(10) -0.0013(9)
C18 0.0286(12) 0.0226(11) 0.0183(11) 0.0001(9) -0.0014(9) 0.0013(9)
C9 0.0246(11) 0.0214(11) 0.0162(11) -0.0069(8) 0.0006(8) -0.0014(9)
C10 0.0240(11) 0.0202(11) 0.0168(11) -0.0037(8) -0.0012(8) -0.0032(9)
C3 0.0284(12) 0.0266(12) 0.0183(11) -0.0005(9) 0.0009(9) -0.0047(10)
C28 0.0193(10) 0.0292(12) 0.0147(10) -0.0033(9) -0.0006(8) -0.0043(9)
C36 0.0187(11) 0.0282(12) 0.0268(12) -0.0035(10) -0.0027(9) -0.0040(9)
C29 0.0157(10) 0.0277(12) 0.0195(11) -0.0038(9) -0.0015(8) -0.0043(9)
C12 0.0179(10) 0.0272(12) 0.0186(11) -0.0050(9) 0.0004(8) -0.0040(9)
C23 0.0304(13) 0.0235(12) 0.0302(13) 0.0010(10) -0.0031(10) -0.0094(10)
C4 0.0323(13) 0.0246(12) 0.0287(13) -0.0008(10) -0.0013(10) -0.0121(10)
C15 0.0268(12) 0.0257(12) 0.0283(13) -0.0011(10) 0.0006(10) -0.0102(10)
C6 0.0329(14) 0.0396(15) 0.0220(12) 0.0011(11) -0.0058(10) -0.0095(11)
C16 0.0352(14) 0.0223(12) 0.0316(14) -0.0049(10) -0.0047(11) 0.0013(10)
C7 0.0313(13) 0.0329(13) 0.0256(13) 0.0021(10) -0.0008(10) -0.0170(11)
C13 0.0258(12) 0.0302(13) 0.0326(14) -0.0068(11) 0.0001(10) -0.0109(10)
C30 0.0176(11) 0.0332(13) 0.0322(14) -0.0003(11) 0.0002(9) -0.0021(10)
C33 0.0220(12) 0.0303(13) 0.0313(13) 0.0058(10) -0.0015(10) -0.0085(10)
C14 0.0185(11) 0.0411(15) 0.0330(14) -0.0031(11) 0.0014(10) -0.0011(10)
C35 0.0430(15) 0.0295(13) 0.0243(13) -0.0065(10) 0.0070(11) -0.0125(12)
C21 0.0423(15) 0.0301(13) 0.0243(13) -0.0045(10) -0.0126(11) 0.0003(11)
C5 0.0442(16) 0.0302(14) 0.0249(13) 0.0069(10) -0.0015(11) -0.0102(12)
C22 0.0511(17) 0.0291(14) 0.0255(13) 0.0068(11) -0.0059(12) -0.0073(12)
C32 0.0323(14) 0.0235(12) 0.0390(15) 0.0009(11) -0.0078(11) -0.0007(10)
C34 0.0384(14) 0.0355(14) 0.0205(12) -0.0059(10) 0.0042(10) -0.0114(11)
C20 0.0276(12) 0.0345(14) 0.0255(13) -0.0019(10) -0.0031(10) -0.0128(10)
F5 0.162(3) 0.240(4) 0.0375(13) 0.0116(18) 0.0013(15) -0.168(3)
C31 0.0262(13) 0.0288(13) 0.0451(16) -0.0102(12) -0.0072(11) -0.0072(10)
F4 0.228(4) 0.172(3) 0.0399(14) 0.0171(17) 0.0191(19) 0.152(3)

loop_
_atom_type_symbol
_atom_type_description
_atom_type_scat_dispersion_real
_atom_type_scat_dispersion_imag
_atom_type_scat_source
C C 0.0033 0.0016 'International Tables Vol C Tables 4.2.6.8 and 6.1.1.4'
H H 0.0000 0.0000 'International Tables Vol C Tables 4.2.6.8 and 6.1.1.4'
F F 0.0171 0.0103 'International Tables Vol C Tables 4.2.6.8 and 6.1.1.4'
N N 0.0061 0.0033 'International Tables Vol C Tables 4.2.6.8 and 6.1.1.4'
O O 0.0106 0.0060 'International Tables Vol C Tables 4.2.6.8 and 6.1.1.4'
S S 0.1246 0.1234 'International Tables Vol C Tables 4.2.6.8 and 6.1.1.4'

loop_
_geom_angle_atom_site_label_1
_geom_angle_atom_site_label_2
_geom_angle_atom_site_label_3
_geom_angle
_geom_angle_site_symmetry_1
_geom_angle_site_symmetry_3
_geom_angle_publ_flag
O11 S4 O12 114.87(12) . . ?
O11 S4 O10 114.69(14) . . ?
O11 S4 C37 105.15(12) . . ?
O12 S4 O10 114.20(15) . . ?
O12 S4 C37 104.01(13) . . ?
O10 S4 C37 101.85(12) . . ?
O8 S3 C36 103.50(11) . . ?
O7 S3 O8 113.74(11) . . ?
O7 S3 C36 103.21(12) . . ?
O9 S3 O8 115.79(12) . . ?
O9 S3 O7 115.37(12) . . ?
O9 S3 C36 102.82(12) . . ?
O6 S2 C35 103.23(12) . . ?
O5 S2 O6 112.86(13) . . ?
O5 S2 C35 103.86(13) . . ?
O4 S2 O6 114.13(17) . . ?
O4 S2 O5 117.3(2) . . ?
O4 S2 C35 103.24(14) . . ?
O3 S1 C34 102.49(12) . . ?
O2 S1 O3 113.37(12) . . ?
O2 S1 C34 104.06(13) . . ?
O1 S1 O3 113.44(14) . . ?
O1 S1 O2 117.94(16) . . ?
O1 S1 C34 103.10(13) . . ?
C24 N5 C19 108.84(19) . . ?
C24 N5 C20 126.0(2) . . ?
C19 N5 C20 125.2(2) . . ?
C1 N1 C2 109.25(19) . . ?
C1 N1 C7 126.0(2) . . ?
C2 N1 C7 124.7(2) . . ?
C24 N4 C18 108.71(19) . . ?
C24 N4 C23 125.1(2) . . ?
C18 N4 C23 126.2(2) . . ?
C1 N2 C3 108.6(2) . . ?
C1 N2 C4 125.1(2) . . ?
C3 N2 C4 126.3(2) . . ?
C26 N6 H6 118.5 . . ?
C26 N6 C25 60.17(14) . . ?
C26 N6 C29 110.41(17) . . ?
C25 N6 H6 118.5 . . ?
C25 N6 C29 117.14(17) . . ?
C29 N6 H6 118.5 . . ?
C8 N3 H3 118.5 . . ?
C8 N3 C12 116.91(17) . . ?
C9 N3 H3 118.5 . . ?
C9 N3 C8 60.24(14) . . ?
C9 N3 C12 110.69(17) . . ?
C12 N3 H3 118.5 . . ?
N5 C24 N4 108.46(19) . . ?
N5 C24 C25 125.1(2) . . ?
N4 C24 C25 126.3(2) . . ?
C26 C27 C28 102.82(18) . . ?
C26 C27 C33 110.11(19) . . ?
C26 C27 C32 109.5(2) . . ?
C33 C27 C28 110.9(2) . . ?
C32 C27 C28 113.0(2) . . ?
C32 C27 C33 110.2(2) . . ?
N1 C1 N2 108.2(2) . . ?
N1 C1 C8 125.5(2) . . ?
N2 C1 C8 125.9(2) . . ?
N6 C26 C27 109.32(18) . . ?
N6 C26 H26 118.6 . . ?
N6 C26 C25 60.36(14) . . ?
C27 C26 H26 118.6 . . ?
C25 C26 C27 117.36(19) . . ?
C25 C26 H26 118.6 . . ?
N5 C19 C21 121.9(2) . . ?
C18 C19 N5 107.1(2) . . ?
C18 C19 C21 131.0(2) . . ?
N3 C8 H8 114.9 . . ?
N3 C8 C9 59.62(15) . . ?
C1 C8 N3 119.55(19) . . ?
C1 C8 H8 114.9 . . ?
C1 C8 C9 121.75(19) . . ?
C9 C8 H8 114.9 . . ?
N1 C2 C6 122.6(2) . . ?
C3 C2 N1 106.7(2) . . ?
C3 C2 C6 130.7(2) . . ?
H11A C11 H11B 108.2 . . ?
C10 C11 H11A 109.8 . . ?
C10 C11 H11B 109.8 . . ?
C12 C11 H11A 109.8 . . ?
C12 C11 H11B 109.8 . . ?
C12 C11 C10 109.39(18) . . ?
N6 C25 H25 115.9 . . ?
C24 C25 N6 117.94(18) . . ?
C24 C25 C26 119.86(19) . . ?
C24 C25 H25 115.9 . . ?
C26 C25 N6 59.47(14) . . ?
C26 C25 H25 115.9 . . ?
F10 C37 S4 111.24(18) . . ?
F12 C37 S4 111.12(17) . . ?
F12 C37 F10 106.7(2) . . ?
F11 C37 S4 111.74(18) . . ?
F11 C37 F10 107.6(2) . . ?
F11 C37 F12 108.2(2) . . ?
N4 C18 C22 122.2(2) . . ?
C19 C18 N4 106.9(2) . . ?
C19 C18 C22 130.9(2) . . ?
N3 C9 C8 60.14(14) . . ?
N3 C9 H9 118.8 . . ?
N3 C9 C10 109.24(18) . . ?
C8 C9 H9 118.8 . . ?
C8 C9 C10 117.00(19) . . ?
C10 C9 H9 118.8 . . ?
C9 C10 C11 102.66(18) . . ?
C9 C10 C15 110.56(19) . . ?
C9 C10 C16 108.89(19) . . ?
C15 C10 C11 110.99(19) . . ?
C16 C10 C11 113.5(2) . . ?
C16 C10 C15 110.0(2) . . ?
N2 C3 C5 122.6(2) . . ?
C2 C3 N2 107.3(2) . . ?
C2 C3 C5 130.1(2) . . ?
C27 C28 H28A 109.8 . . ?
C27 C28 H28B 109.8 . . ?
H28A C28 H28B 108.3 . . ?
C29 C28 C27 109.21(18) . . ?
C29 C28 H28A 109.8 . . ?
C29 C28 H28B 109.8 . . ?
F8 C36 S3 110.76(17) . . ?
F8 C36 F9 108.7(2) . . ?
F7 C36 S3 111.14(17) . . ?
F7 C36 F8 107.83(19) . . ?
F7 C36 F9 107.2(2) . . ?
F9 C36 S3 111.03(16) . . ?
N6 C29 C28 102.06(17) . . ?
N6 C29 C30 106.19(19) . . ?
C30 C29 C28 114.1(2) . . ?
C31 C29 N6 110.4(2) . . ?
C31 C29 C28 112.9(2) . . ?
C31 C29 C30 110.7(2) . . ?
N3 C12 C11 101.82(17) . . ?
N3 C12 C14 106.54(19) . . ?
C13 C12 N3 110.90(19) . . ?
C13 C12 C11 112.88(19) . . ?
C13 C12 C14 110.2(2) . . ?
C14 C12 C11 114.0(2) . . ?
N4 C23 H23A 109.5 . . ?
N4 C23 H23B 109.5 . . ?
N4 C23 H23C 109.5 . . ?
H23A C23 H23B 109.5 . . ?
H23A C23 H23C 109.5 . . ?
H23B C23 H23C 109.5 . . ?
N2 C4 H4A 109.5 . . ?
N2 C4 H4B 109.5 . . ?
N2 C4 H4C 109.5 . . ?
H4A C4 H4B 109.5 . . ?
H4A C4 H4C 109.5 . . ?
H4B C4 H4C 109.5 . . ?
C10 C15 H15A 109.5 . . ?
C10 C15 H15B 109.5 . . ?
C10 C15 H15C 109.5 . . ?
H15A C15 H15B 109.5 . . ?
H15A C15 H15C 109.5 . . ?
H15B C15 H15C 109.5 . . ?
C2 C6 H6A 109.5 . . ?
C2 C6 H6B 109.5 . . ?
C2 C6 H6C 109.5 . . ?
H6A C6 H6B 109.5 . . ?
H6A C6 H6C 109.5 . . ?
H6B C6 H6C 109.5 . . ?
C10 C16 H16A 109.5 . . ?
C10 C16 H16B 109.5 . . ?
C10 C16 H16C 109.5 . . ?
H16A C16 H16B 109.5 . . ?
H16A C16 H16C 109.5 . . ?
H16B C16 H16C 109.5 . . ?
N1 C7 H7A 109.5 . . ?
N1 C7 H7B 109.5 . . ?
N1 C7 H7C 109.5 . . ?
H7A C7 H7B 109.5 . . ?
H7A C7 H7C 109.5 . . ?
H7B C7 H7C 109.5 . . ?
C12 C13 H13A 109.5 . . ?
C12 C13 H13B 109.5 . . ?
C12 C13 H13C 109.5 . . ?
H13A C13 H13B 109.5 . . ?
H13A C13 H13C 109.5 . . ?
H13B C13 H13C 109.5 . . ?
C29 C30 H30A 109.5 . . ?
C29 C30 H30B 109.5 . . ?
C29 C30 H30C 109.5 . . ?
H30A C30 H30B 109.5 . . ?
H30A C30 H30C 109.5 . . ?
H30B C30 H30C 109.5 . . ?
C27 C33 H33A 109.5 . . ?
C27 C33 H33B 109.5 . . ?
C27 C33 H33C 109.5 . . ?
H33A C33 H33B 109.5 . . ?
H33A C33 H33C 109.5 . . ?
H33B C33 H33C 109.5 . . ?
C12 C14 H14A 109.5 . . ?
C12 C14 H14B 109.5 . . ?
C12 C14 H14C 109.5 . . ?
H14A C14 H14B 109.5 . . ?
H14A C14 H14C 109.5 . . ?
H14B C14 H14C 109.5 . . ?
F6 C35 S2 112.67(19) . . ?
F5 C35 S2 112.6(2) . . ?
F5 C35 F6 104.3(3) . . ?
F4 C35 S2 112.1(2) . . ?
F4 C35 F6 107.3(3) . . ?
F4 C35 F5 107.3(4) . . ?
C19 C21 H21A 109.5 . . ?
C19 C21 H21B 109.5 . . ?
C19 C21 H21C 109.5 . . ?
H21A C21 H21B 109.5 . . ?
H21A C21 H21C 109.5 . . ?
H21B C21 H21C 109.5 . . ?
C3 C5 H5A 109.5 . . ?
C3 C5 H5B 109.5 . . ?
C3 C5 H5C 109.5 . . ?
H5A C5 H5B 109.5 . . ?
H5A C5 H5C 109.5 . . ?
H5B C5 H5C 109.5 . . ?
C18 C22 H22A 109.5 . . ?
C18 C22 H22B 109.5 . . ?
C18 C22 H22C 109.5 . . ?
H22A C22 H22B 109.5 . . ?
H22A C22 H22C 109.5 . . ?
H22B C22 H22C 109.5 . . ?
C27 C32 H32A 109.5 . . ?
C27 C32 H32B 109.5 . . ?
C27 C32 H32C 109.5 . . ?
H32A C32 H32B 109.5 . . ?
H32A C32 H32C 109.5 . . ?
H32B C32 H32C 109.5 . . ?
F1 C34 S1 111.46(19) . . ?
F1 C34 F3 106.4(2) . . ?
F2 C34 S1 112.4(2) . . ?
F2 C34 F1 107.3(2) . . ?
F2 C34 F3 107.9(3) . . ?
F3 C34 S1 111.05(18) . . ?
N5 C20 H20A 109.5 . . ?
N5 C20 H20B 109.5 . . ?
N5 C20 H20C 109.5 . . ?
H20A C20 H20B 109.5 . . ?
H20A C20 H20C 109.5 . . ?
H20B C20 H20C 109.5 . . ?
C29 C31 H31A 109.5 . . ?
C29 C31 H31B 109.5 . . ?
C29 C31 H31C 109.5 . . ?
H31A C31 H31B 109.5 . . ?
H31A C31 H31C 109.5 . . ?
H31B C31 H31C 109.5 . . ?

loop_
_geom_bond_atom_site_label_1
_geom_bond_atom_site_label_2
_geom_bond_distance
_geom_bond_site_symmetry_2
_geom_bond_publ_flag
S4 O11 1.426(2) . ?
S4 O12 1.427(2) . ?
S4 O10 1.445(2) . ?
S4 C37 1.831(3) . ?
S3 O8 1.4539(18) . ?
S3 O7 1.442(2) . ?
S3 O9 1.438(2) . ?
S3 C36 1.822(3) . ?
S2 O6 1.4459(19) . ?
S2 O5 1.424(2) . ?
S2 O4 1.411(2) . ?
S2 C35 1.830(3) . ?
S1 O3 1.4555(18) . ?
S1 O2 1.433(2) . ?
S1 O1 1.425(2) . ?
S1 C34 1.827(3) . ?
F8 C36 1.331(3) . ?
F7 C36 1.328(3) . ?
F9 C36 1.335(3) . ?
F10 C37 1.328(3) . ?
F12 C37 1.326(3) . ?
F1 C34 1.324(3) . ?
F11 C37 1.320(3) . ?
N5 C24 1.333(3) . ?
N5 C19 1.386(3) . ?
N5 C20 1.468(3) . ?
F2 C34 1.316(3) . ?
N1 C1 1.336(3) . ?
N1 C2 1.384(3) . ?
N1 C7 1.466(3) . ?
N4 C24 1.336(3) . ?
N4 C18 1.389(3) . ?
N4 C23 1.464(3) . ?
N2 C1 1.338(3) . ?
N2 C3 1.387(3) . ?
N2 C4 1.465(3) . ?
N6 H6 0.9800 . ?
N6 C26 1.478(3) . ?
N6 C25 1.492(3) . ?
N6 C29 1.527(3) . ?
N3 H3 0.9800 . ?
N3 C8 1.487(3) . ?
N3 C9 1.480(3) . ?
N3 C12 1.529(3) . ?
F3 C34 1.327(3) . ?
F6 C35 1.290(3) . ?
C24 C25 1.476(3) . ?
C27 C26 1.521(3) . ?
C27 C28 1.543(3) . ?
C27 C33 1.535(3) . ?
C27 C32 1.532(3) . ?
C1 C8 1.476(3) . ?
C26 H26 0.9800 . ?
C26 C25 1.489(3) . ?
C19 C18 1.354(4) . ?
C19 C21 1.488(3) . ?
C8 H8 0.9800 . ?
C8 C9 1.489(3) . ?
C2 C3 1.356(3) . ?
C2 C6 1.484(3) . ?
C11 H11A 0.9700 . ?
C11 H11B 0.9700 . ?
C11 C10 1.547(3) . ?
C11 C12 1.543(3) . ?
C25 H25 0.9800 . ?
C18 C22 1.489(3) . ?
C9 H9 0.9800 . ?
C9 C10 1.523(3) . ?
C10 C15 1.532(3) . ?
C10 C16 1.530(3) . ?
C3 C5 1.494(3) . ?
C28 H28A 0.9700 . ?
C28 H28B 0.9700 . ?
C28 C29 1.542(3) . ?
C29 C30 1.531(3) . ?
C29 C31 1.510(3) . ?
C12 C13 1.515(3) . ?
C12 C14 1.530(3) . ?
C23 H23A 0.9600 . ?
C23 H23B 0.9600 . ?
C23 H23C 0.9600 . ?
C4 H4A 0.9600 . ?
C4 H4B 0.9600 . ?
C4 H4C 0.9600 . ?
C15 H15A 0.9600 . ?
C15 H15B 0.9600 . ?
C15 H15C 0.9600 . ?
C6 H6A 0.9600 . ?
C6 H6B 0.9600 . ?
C6 H6C 0.9600 . ?
C16 H16A 0.9600 . ?
C16 H16B 0.9600 . ?
C16 H16C 0.9600 . ?
C7 H7A 0.9600 . ?
C7 H7B 0.9600 . ?
C7 H7C 0.9600 . ?
C13 H13A 0.9600 . ?
C13 H13B 0.9600 . ?
C13 H13C 0.9600 . ?
C30 H30A 0.9600 . ?
C30 H30B 0.9600 . ?
C30 H30C 0.9600 . ?
C33 H33A 0.9600 . ?
C33 H33B 0.9600 . ?
C33 H33C 0.9600 . ?
C14 H14A 0.9600 . ?
C14 H14B 0.9600 . ?
C14 H14C 0.9600 . ?
C35 F5 1.278(3) . ?
C35 F4 1.258(4) . ?
C21 H21A 0.9600 . ?
C21 H21B 0.9600 . ?
C21 H21C 0.9600 . ?
C5 H5A 0.9600 . ?
C5 H5B 0.9600 . ?
C5 H5C 0.9600 . ?
C22 H22A 0.9600 . ?
C22 H22B 0.9600 . ?
C22 H22C 0.9600 . ?
C32 H32A 0.9600 . ?
C32 H32B 0.9600 . ?
C32 H32C 0.9600 . ?
C20 H20A 0.9600 . ?
C20 H20B 0.9600 . ?
C20 H20C 0.9600 . ?
C31 H31A 0.9600 . ?
C31 H31B 0.9600 . ?
C31 H31C 0.9600 . ?
